data_2237910
loop_
_publ_author_name
'Balakrishnan, B.'
'Nandakumar, Meganathan'
'Seshadri, P. R.'
'Mohanakrishnan, Arasambattu K.'

_publ_section_title
;
 Dimethyl
 1,8-bis(4-methylphenyl)-11-oxatricyclo[6.2.1.0^2,7^]undeca-2,4,6,9-tetraene-9,10-dicarboxylate
;
_journal_coeditor_code IS5270
_journal_issue 6
_journal_name_full 'Acta Crystallographica Section E'
_journal_page_first o951
_journal_paper_doi 10.1107/S1600536813013305
_journal_volume 69
_journal_year 2013
_chemical_formula_iupac 'C28 H24 O5'
_chemical_formula_moiety 'C28 H24 O5'
_chemical_formula_sum 'C28 H24 O5'
_chemical_formula_weight 440.47
_chemical_name_systematic
'Dimethyl 1,8-bis(4-methylphenyl)-11-oxatricyclo[6.2.1.0^2,7^]undeca-2,4,6,9-tetraene-9,10-dicarboxylate'
_space_group_IT_number 14
_symmetry_cell_setting monoclinic
_symmetry_space_group_name_Hall '-P 2ybc'
_symmetry_space_group_name_H-M 'P 1 21/c 1'
_atom_sites_solution_hydrogens geom
_atom_sites_solution_primary direct
_atom_sites_solution_secondary difmap
_audit_creation_method SHELXL-97
_cell_angle_alpha 90.00
_cell_angle_beta 113.3690(10)
_cell_angle_gamma 90.00
_cell_formula_units_Z 4
_cell_length_a 8.9018(4)
_cell_length_b 25.6357(8)
_cell_length_c 11.0961(4)
_cell_measurement_temperature 293(2)
_cell_measurement_theta_max 30.20
_cell_measurement_theta_min 2.15
_cell_volume 2324.46(15)
_computing_cell_refinement 'SAINT (Bruker, 2004)'
_computing_data_collection 'APEX2 (Bruker, 2004)'
_computing_data_reduction 'SAINT (Bruker, 2004)'
_computing_molecular_graphics
;
ORTEP-3 for Windows
(Farrugia, 2012) and PLATON (Spek, 2009)
;
_computing_publication_material
;
SHELXL97 (Sheldrick, 2008), PLATON (Spek, 2009) and
publCIF (Westrip, 2010)
;
_computing_structure_refinement 'SHELXL97 (Sheldrick, 2008)'
_computing_structure_solution 'SHELXS97 (Sheldrick, 2008)'
_diffrn_ambient_temperature 293(2)
_diffrn_measured_fraction_theta_full 0.999
_diffrn_measured_fraction_theta_max 0.999
_diffrn_measurement_device_type 'Bruker Kappa APEXII CCD'
_diffrn_measurement_method '\w and \f scan'
_diffrn_radiation_monochromator graphite
_diffrn_radiation_source 'fine-focus sealed tube'
_diffrn_radiation_type MoK\a
_diffrn_radiation_wavelength 0.71073
_diffrn_reflns_av_R_equivalents 0.0337
_diffrn_reflns_av_sigmaI/netI 0.0344
_diffrn_reflns_limit_h_max 12
_diffrn_reflns_limit_h_min -12
_diffrn_reflns_limit_k_max 34
_diffrn_reflns_limit_k_min -36
_diffrn_reflns_limit_l_max 15
_diffrn_reflns_limit_l_min -15
_diffrn_reflns_number 29434
_diffrn_reflns_theta_full 30.20
_diffrn_reflns_theta_max 30.20
_diffrn_reflns_theta_min 2.15
_diffrn_standards_decay_% 0
_exptl_absorpt_coefficient_mu 0.086
_exptl_absorpt_correction_T_max 0.983
_exptl_absorpt_correction_T_min 0.975
_exptl_absorpt_correction_type multi-scan
_exptl_absorpt_process_details '(SADABS; Bruker, 2004)'
_exptl_crystal_colour colourless
_exptl_crystal_density_diffrn 1.259
_exptl_crystal_density_method 'not measured'
_exptl_crystal_description black
_exptl_crystal_F_000 928
_exptl_crystal_size_max 0.30
_exptl_crystal_size_mid 0.20
_exptl_crystal_size_min 0.20
_refine_diff_density_max 0.298
_refine_diff_density_min -0.171
_refine_ls_extinction_coef 0.0071(14)
_refine_ls_extinction_expression Fc^*^=kFc[1+0.001xFc^2^\l^3^/sin(2\q)]^-1/4^
_refine_ls_extinction_method 'SHELXL97 (Sheldrick, 2008)'
_refine_ls_goodness_of_fit_ref 1.034
_refine_ls_hydrogen_treatment constr
_refine_ls_matrix_type full
_refine_ls_number_parameters 299
_refine_ls_number_reflns 6904
_refine_ls_number_restraints 0
_refine_ls_restrained_S_all 1.034
_refine_ls_R_factor_all 0.0930
_refine_ls_R_factor_gt 0.0552
_refine_ls_shift/su_max 0.000
_refine_ls_shift/su_mean 0.000
_refine_ls_structure_factor_coef Fsqd
_refine_ls_weighting_details 'calc w=1/[\s^2^(Fo^2^)+(0.0787P)^2^+0.4566P] where P=(Fo^2^+2Fc^2^)/3'
_refine_ls_weighting_scheme calc
_refine_ls_wR_factor_gt 0.1457
_refine_ls_wR_factor_ref 0.1697
_reflns_number_gt 4338
_reflns_number_total 6904
_reflns_threshold_expression I>2sigma(I)
_cod_data_source_file is5270.cif
_cod_data_source_block I
_cod_original_sg_symbol_H-M 'P 21/c'
_cod_database_code 2237910
_cod_database_fobs_code 2237910

loop_
_symmetry_equiv_pos_as_xyz
'x, y, z'
'-x, y+1/2, -z+1/2'
'-x, -y, -z'
'x, -y-1/2, z-1/2'

loop_
_atom_site_type_symbol
_atom_site_label
_atom_site_fract_x
_atom_site_fract_y
_atom_site_fract_z
_atom_site_U_iso_or_equiv
_atom_site_adp_type
_atom_site_calc_flag
_atom_site_refinement_flags
_atom_site_occupancy
_atom_site_symmetry_multiplicity
C C8 0.77122(19) 0.06795(6) 0.26149(15) 0.0371(3) Uani d . 1 1
C C7 0.8610(2) 0.10788(6) 0.36867(16) 0.0398(3) Uani d . 1 1
C C6 0.9676(2) 0.10415(7) 0.49831(16) 0.0465(4) Uani d . 1 1
H H6 0.9919 0.0721 0.5411 0.056 Uiso calc R 1 1
C C5 1.0378(2) 0.15018(8) 0.56286(18) 0.0537(5) Uani d . 1 1
H H5 1.1099 0.1488 0.6506 0.064 Uiso calc R 1 1
C C4 1.0032(2) 0.19756(8) 0.5002(2) 0.0549(5) Uani d . 1 1
H H4 1.0505 0.2277 0.5465 0.066 Uiso calc R 1 1
C C3 0.8982(2) 0.20119(7) 0.36820(18) 0.0479(4) Uani d . 1 1
H H3 0.8759 0.2332 0.3252 0.057 Uiso calc R 1 1
C C2 0.82902(19) 0.15609(6) 0.30388(16) 0.0391(3) Uani d . 1 1
C C1 0.71914(19) 0.14347(6) 0.15944(15) 0.0380(3) Uani d . 1 1
C C16 0.60917(19) 0.18477(6) 0.07505(16) 0.0409(4) Uani d . 1 1
C C22 0.6743(2) 0.22872(7) 0.0416(2) 0.0570(5) Uani d . 1 1
H H22 0.7873 0.2329 0.0737 0.068 Uiso calc R 1 1
C C21 0.5732(3) 0.26660(8) -0.0392(2) 0.0621(5) Uani d . 1 1
H H21 0.6193 0.2957 -0.0613 0.075 Uiso calc R 1 1
C C19 0.4047(2) 0.26197(8) -0.08750(18) 0.0559(5) Uani d . 1 1
C C20 0.2962(3) 0.30280(11) -0.1783(2) 0.0864(8) Uani d . 1 1
H H20A 0.1836 0.2934 -0.2025 0.130 Uiso calc R 1 1
H H20C 0.3191 0.3051 -0.2557 0.130 Uiso calc R 1 1
H H20B 0.3169 0.3360 -0.1345 0.130 Uiso calc R 1 1
C C18 0.3410(2) 0.21909(8) -0.0500(2) 0.0580(5) Uani d . 1 1
H H18 0.2281 0.2158 -0.0792 0.070 Uiso calc R 1 1
C C17 0.4401(2) 0.18069(7) 0.03012(18) 0.0499(4) Uani d . 1 1
H H17 0.3935 0.1521 0.0539 0.060 Uiso calc R 1 1
C C9 0.7112(2) 0.01647(6) 0.28848(16) 0.0420(4) Uani d . 1 1
C C10 0.6997(2) 0.00459(8) 0.40519(19) 0.0574(5) Uani d . 1 1
H H10 0.7347 0.0286 0.4735 0.069 Uiso calc R 1 1
C C11 0.6362(3) -0.04307(10) 0.4220(2) 0.0726(6) Uani d . 1 1
H H11 0.6310 -0.0506 0.5022 0.087 Uiso calc R 1 1
C C12 0.5807(2) -0.07938(8) 0.3224(2) 0.0665(6) Uani d . 1 1
C C13 0.5158(3) -0.13196(10) 0.3413(3) 0.1046(11) Uani d . 1 1
H H13A 0.5200 -0.1343 0.4289 0.157 Uiso calc R 1 1
H H13B 0.5816 -0.1591 0.3276 0.157 Uiso calc R 1 1
H H13C 0.4046 -0.1358 0.2794 0.157 Uiso calc R 1 1
C C14 0.5881(3) -0.06670(8) 0.2050(2) 0.0650(5) Uani d . 1 1
H H14 0.5488 -0.0902 0.1356 0.078 Uiso calc R 1 1
C C15 0.6529(2) -0.01967(7) 0.1876(2) 0.0554(5) Uani d . 1 1
H H15 0.6574 -0.0122 0.1071 0.066 Uiso calc R 1 1
C C26 0.87077(18) 0.06868(6) 0.17415(14) 0.0363(3) Uani d . 1 1
C C27 1.0114(2) 0.03366(6) 0.19642(16) 0.0407(4) Uani d . 1 1
C C28 1.2486(2) 0.02100(9) 0.1527(2) 0.0694(6) Uani d . 1 1
H H28A 1.2993 0.0355 0.0984 0.104 Uiso calc R 1 1
H H28B 1.2249 -0.0152 0.1315 0.104 Uiso calc R 1 1
H H28C 1.3214 0.0243 0.2434 0.104 Uiso calc R 1 1
C C23 0.83616(18) 0.11356(6) 0.10885(14) 0.0359(3) Uani d . 1 1
C C24 0.91045(19) 0.13555(6) 0.02149(15) 0.0380(3) Uani d . 1 1
C C25 0.9345(4) 0.12516(10) -0.1798(2) 0.0781(7) Uani d . 1 1
H H25A 0.8917 0.1039 -0.2573 0.117 Uiso calc R 1 1
H H25B 1.0511 0.1209 -0.1384 0.117 Uiso calc R 1 1
H H25C 0.9091 0.1611 -0.2033 0.117 Uiso calc R 1 1
O O1 0.63095(13) 0.09913(4) 0.17856(11) 0.0401(3) Uani d . 1 1
O O4 1.0475(2) -0.00215(6) 0.27114(16) 0.0750(5) Uani d . 1 1
O O5 1.09867(17) 0.04857(6) 0.13005(15) 0.0648(4) Uani d . 1 1
O O2 0.99992(17) 0.17240(5) 0.04755(13) 0.0595(4) Uani d . 1 1
O O3 0.86178(17) 0.10946(5) -0.08975(12) 0.0566(4) Uani d . 1 1

loop_
_atom_site_aniso_label
_atom_site_aniso_U_11
_atom_site_aniso_U_22
_atom_site_aniso_U_33
_atom_site_aniso_U_12
_atom_site_aniso_U_13
_atom_site_aniso_U_23
C8 0.0394(8) 0.0369(8) 0.0392(8) 0.0058(6) 0.0199(7) 0.0033(6)
C7 0.0438(8) 0.0403(8) 0.0424(8) 0.0035(7) 0.0246(7) -0.0017(6)
C6 0.0512(10) 0.0517(10) 0.0426(9) 0.0039(8) 0.0250(8) 0.0009(7)
C5 0.0534(10) 0.0666(12) 0.0443(9) -0.0025(9) 0.0227(8) -0.0100(9)
C4 0.0575(11) 0.0533(11) 0.0607(11) -0.0079(9) 0.0307(9) -0.0196(9)
C3 0.0523(10) 0.0391(8) 0.0613(11) 0.0028(7) 0.0321(9) -0.0042(8)
C2 0.0403(8) 0.0382(8) 0.0464(8) 0.0055(6) 0.0252(7) -0.0011(6)
C1 0.0376(8) 0.0360(8) 0.0465(8) 0.0027(6) 0.0230(7) 0.0026(6)
C16 0.0398(8) 0.0394(8) 0.0484(9) 0.0075(6) 0.0228(7) 0.0041(7)
C22 0.0434(9) 0.0532(11) 0.0804(13) 0.0116(8) 0.0308(9) 0.0201(10)
C21 0.0627(12) 0.0557(11) 0.0822(14) 0.0194(9) 0.0438(11) 0.0275(10)
C19 0.0558(11) 0.0655(12) 0.0493(10) 0.0225(9) 0.0239(9) 0.0141(9)
C20 0.0793(16) 0.1036(19) 0.0741(15) 0.0402(15) 0.0280(13) 0.0407(14)
C18 0.0397(9) 0.0655(12) 0.0632(12) 0.0108(9) 0.0146(9) 0.0046(10)
C17 0.0450(9) 0.0467(9) 0.0602(11) 0.0031(7) 0.0230(8) 0.0026(8)
C9 0.0424(8) 0.0381(8) 0.0486(9) 0.0040(7) 0.0214(7) 0.0058(7)
C10 0.0621(12) 0.0612(11) 0.0511(10) -0.0081(9) 0.0248(9) 0.0072(9)
C11 0.0665(13) 0.0842(16) 0.0634(13) -0.0132(12) 0.0219(11) 0.0292(12)
C12 0.0456(10) 0.0532(11) 0.0907(16) -0.0019(9) 0.0164(10) 0.0258(11)
C13 0.0777(17) 0.0762(16) 0.138(3) -0.0227(14) 0.0192(17) 0.0424(17)
C14 0.0620(12) 0.0479(10) 0.0832(15) -0.0097(9) 0.0268(11) -0.0047(10)
C15 0.0648(12) 0.0475(10) 0.0594(11) -0.0070(9) 0.0306(10) -0.0042(8)
C26 0.0387(8) 0.0355(7) 0.0377(7) 0.0030(6) 0.0183(6) -0.0014(6)
C27 0.0432(9) 0.0404(8) 0.0387(8) 0.0068(7) 0.0165(7) -0.0037(7)
C28 0.0493(11) 0.0777(14) 0.0899(16) 0.0173(10) 0.0368(11) -0.0038(12)
C23 0.0345(7) 0.0376(8) 0.0376(8) 0.0012(6) 0.0163(6) -0.0017(6)
C24 0.0364(8) 0.0394(8) 0.0402(8) 0.0020(6) 0.0171(6) 0.0003(6)
C25 0.1121(19) 0.0845(15) 0.0655(13) -0.0214(14) 0.0648(14) -0.0108(12)
O1 0.0375(6) 0.0379(6) 0.0494(6) 0.0030(4) 0.0218(5) 0.0054(5)
O4 0.0805(10) 0.0741(9) 0.0850(10) 0.0389(8) 0.0484(9) 0.0360(8)
O5 0.0582(8) 0.0647(8) 0.0903(10) 0.0230(7) 0.0495(8) 0.0212(7)
O2 0.0621(8) 0.0579(8) 0.0655(8) -0.0220(7) 0.0329(7) -0.0116(6)
O3 0.0732(9) 0.0604(8) 0.0466(7) -0.0216(7) 0.0349(6) -0.0126(6)

loop_
_atom_type_symbol
_atom_type_description
_atom_type_scat_dispersion_real
_atom_type_scat_dispersion_imag
_atom_type_scat_source
C C 0.0033 0.0016 'International Tables Vol C Tables 4.2.6.8 and 6.1.1.4'
H H 0.0000 0.0000 'International Tables Vol C Tables 4.2.6.8 and 6.1.1.4'
O O 0.0106 0.0060 'International Tables Vol C Tables 4.2.6.8 and 6.1.1.4'

loop_
_geom_angle_atom_site_label_1
_geom_angle_atom_site_label_2
_geom_angle_atom_site_label_3
_geom_angle
O1 C8 C9 108.93(12)
O1 C8 C7 100.11(11)
C9 C8 C7 123.44(13)
O1 C8 C26 99.05(11)
C9 C8 C26 118.25(12)
C7 C8 C26 103.04(12)
C6 C7 C2 120.85(15)
C6 C7 C8 134.08(15)
C2 C7 C8 104.71(13)
C7 C6 C5 117.45(17)
C7 C6 H6 121.3
C5 C6 H6 121.3
C4 C5 C6 121.63(18)
C4 C5 H5 119.2
C6 C5 H5 119.2
C5 C4 C3 120.92(17)
C5 C4 H4 119.5
C3 C4 H4 119.5
C2 C3 C4 117.82(17)
C2 C3 H3 121.1
C4 C3 H3 121.1
C3 C2 C7 121.29(16)
C3 C2 C1 133.32(15)
C7 C2 C1 105.29(13)
O1 C1 C16 113.01(12)
O1 C1 C2 99.77(12)
C16 C1 C2 119.34(13)
O1 C1 C23 98.34(11)
C16 C1 C23 119.10(13)
C2 C1 C23 103.71(12)
C22 C16 C17 118.35(16)
C22 C16 C1 120.35(15)
C17 C16 C1 121.29(15)
C16 C22 C21 120.69(18)
C16 C22 H22 119.7
C21 C22 H22 119.7
C19 C21 C22 121.19(18)
C19 C21 H21 119.4
C22 C21 H21 119.4
C18 C19 C21 117.71(17)
C18 C19 C20 121.7(2)
C21 C19 C20 120.6(2)
C19 C20 H20A 109.5
C19 C20 H20C 109.5
H20A C20 H20C 109.5
C19 C20 H20B 109.5
H20A C20 H20B 109.5
H20C C20 H20B 109.5
C19 C18 C17 121.92(18)
C19 C18 H18 119.0
C17 C18 H18 119.0
C18 C17 C16 120.06(17)
C18 C17 H17 120.0
C16 C17 H17 120.0
C10 C9 C15 118.01(16)
C10 C9 C8 123.36(16)
C15 C9 C8 118.46(15)
C9 C10 C11 120.5(2)
C9 C10 H10 119.7
C11 C10 H10 119.7
C12 C11 C10 121.4(2)
C12 C11 H11 119.3
C10 C11 H11 119.3
C14 C12 C11 117.75(18)
C14 C12 C13 120.6(2)
C11 C12 C13 121.7(2)
C12 C13 H13A 109.5
C12 C13 H13B 109.5
H13A C13 H13B 109.5
C12 C13 H13C 109.5
H13A C13 H13C 109.5
H13B C13 H13C 109.5
C12 C14 C15 121.3(2)
C12 C14 H14 119.3
C15 C14 H14 119.3
C14 C15 C9 120.90(19)
C14 C15 H15 119.6
C9 C15 H15 119.6
C23 C26 C27 127.89(14)
C23 C26 C8 106.55(12)
C27 C26 C8 122.93(13)
O4 C27 O5 123.69(15)
O4 C27 C26 124.04(16)
O5 C27 C26 112.14(14)
O5 C28 H28A 109.5
O5 C28 H28B 109.5
H28A C28 H28B 109.5
O5 C28 H28C 109.5
H28A C28 H28C 109.5
H28B C28 H28C 109.5
C26 C23 C24 128.15(14)
C26 C23 C1 105.77(12)
C24 C23 C1 125.47(13)
O2 C24 O3 124.63(15)
O2 C24 C23 124.68(14)
O3 C24 C23 110.67(13)
O3 C25 H25A 109.5
O3 C25 H25B 109.5
H25A C25 H25B 109.5
O3 C25 H25C 109.5
H25A C25 H25C 109.5
H25B C25 H25C 109.5
C1 O1 C8 98.32(11)
C27 O5 C28 117.97(15)
C24 O3 C25 115.78(15)

loop_
_geom_bond_atom_site_label_1
_geom_bond_atom_site_label_2
_geom_bond_distance
C8 O1 1.4607(18)
C8 C9 1.498(2)
C8 C7 1.532(2)
C8 C26 1.551(2)
C7 C6 1.377(2)
C7 C2 1.401(2)
C6 C5 1.393(3)
C6 H6 0.9300
C5 C4 1.372(3)
C5 H5 0.9300
C4 C3 1.393(3)
C4 H4 0.9300
C3 C2 1.370(2)
C3 H3 0.9300
C2 C1 1.545(2)
C1 O1 1.4441(18)
C1 C16 1.493(2)
C1 C23 1.566(2)
C16 C22 1.384(2)
C16 C17 1.389(2)
C22 C21 1.384(3)
C22 H22 0.9300
C21 C19 1.383(3)
C21 H21 0.9300
C19 C18 1.375(3)
C19 C20 1.507(3)
C20 H20A 0.9600
C20 H20C 0.9600
C20 H20B 0.9600
C18 C17 1.384(3)
C18 H18 0.9300
C17 H17 0.9300
C9 C10 1.373(2)
C9 C15 1.386(3)
C10 C11 1.390(3)
C10 H10 0.9300
C11 C12 1.378(3)
C11 H11 0.9300
C12 C14 1.369(3)
C12 C13 1.514(3)
C13 H13A 0.9600
C13 H13B 0.9600
C13 H13C 0.9600
C14 C15 1.383(3)
C14 H14 0.9300
C15 H15 0.9300
C26 C23 1.329(2)
C26 C27 1.480(2)
C27 O4 1.192(2)
C27 O5 1.321(2)
C28 O5 1.441(2)
C28 H28A 0.9600
C28 H28B 0.9600
C28 H28C 0.9600
C23 C24 1.484(2)
C24 O2 1.1948(19)
C24 O3 1.3170(19)
C25 O3 1.447(2)
C25 H25A 0.9600
C25 H25B 0.9600
C25 H25C 0.9600

loop_
_geom_hbond_atom_site_label_D
_geom_hbond_atom_site_label_H
_geom_hbond_atom_site_label_A
_geom_hbond_site_symmetry_A
_geom_hbond_distance_DH
_geom_hbond_distance_HA
_geom_hbond_distance_DA
_geom_hbond_angle_DHA
C13 H13C O3 3_655 0.96 2.56 3.461(3) 157
C28 H28B O3 3_755 0.96 2.52 3.478(3) 173

loop_
_geom_torsion_atom_site_label_1
_geom_torsion_atom_site_label_2
_geom_torsion_atom_site_label_3
_geom_torsion_atom_site_label_4
_geom_torsion
O1 C8 C7 C6 154.22(17)
C9 C8 C7 C6 33.4(3)
C26 C8 C7 C6 -103.93(19)
O1 C8 C7 C2 -32.90(14)
C9 C8 C7 C2 -153.74(14)
C26 C8 C7 C2 68.95(14)
C2 C7 C6 C5 2.0(2)
C8 C7 C6 C5 173.92(16)
C7 C6 C5 C4 -0.3(3)
C6 C5 C4 C3 -1.2(3)
C5 C4 C3 C2 1.0(3)
C4 C3 C2 C7 0.7(2)
C4 C3 C2 C1 -175.06(16)
C6 C7 C2 C3 -2.2(2)
C8 C7 C2 C3 -176.24(14)
C6 C7 C2 C1 174.58(14)
C8 C7 C2 C1 0.54(15)
C3 C2 C1 O1 -151.42(17)
C7 C2 C1 O1 32.37(14)
C3 C2 C1 C16 -27.9(2)
C7 C2 C1 C16 155.86(13)
C3 C2 C1 C23 107.43(19)
C7 C2 C1 C23 -68.79(14)
O1 C1 C16 C22 -176.73(15)
C2 C1 C16 C22 66.5(2)
C23 C1 C16 C22 -62.1(2)
O1 C1 C16 C17 4.4(2)
C2 C1 C16 C17 -112.39(18)
C23 C1 C16 C17 119.00(17)
C17 C16 C22 C21 -2.6(3)
C1 C16 C22 C21 178.46(18)
C16 C22 C21 C19 0.7(3)
C22 C21 C19 C18 1.6(3)
C22 C21 C19 C20 -178.3(2)
C21 C19 C18 C17 -1.9(3)
C20 C19 C18 C17 178.0(2)
C19 C18 C17 C16 0.0(3)
C22 C16 C17 C18 2.3(3)
C1 C16 C17 C18 -178.81(16)
O1 C8 C9 C10 -102.59(18)
C7 C8 C9 C10 14.1(2)
C26 C8 C9 C10 145.51(17)
O1 C8 C9 C15 72.50(18)
C7 C8 C9 C15 -170.83(15)
C26 C8 C9 C15 -39.4(2)
C15 C9 C10 C11 2.0(3)
C8 C9 C10 C11 177.15(18)
C9 C10 C11 C12 -1.0(3)
C10 C11 C12 C14 -0.9(3)
C10 C11 C12 C13 178.2(2)
C11 C12 C14 C15 1.7(3)
C13 C12 C14 C15 -177.4(2)
C12 C14 C15 C9 -0.6(3)
C10 C9 C15 C14 -1.3(3)
C8 C9 C15 C14 -176.61(17)
O1 C8 C26 C23 30.30(15)
C9 C8 C26 C23 147.58(14)
C7 C8 C26 C23 -72.38(15)
O1 C8 C26 C27 -166.84(13)
C9 C8 C26 C27 -49.6(2)
C7 C8 C26 C27 90.48(16)
C23 C26 C27 O4 168.97(18)
C8 C26 C27 O4 9.9(3)
C23 C26 C27 O5 -7.1(2)
C8 C26 C27 O5 -166.12(14)
C27 C26 C23 C24 12.2(3)
C8 C26 C23 C24 173.96(14)
C27 C26 C23 C1 -159.09(15)
C8 C26 C23 C1 2.64(16)
O1 C1 C23 C26 -35.12(15)
C16 C1 C23 C26 -157.38(14)
C2 C1 C23 C26 67.14(15)
O1 C1 C23 C24 153.27(14)
C16 C1 C23 C24 31.0(2)
C2 C1 C23 C24 -104.47(16)
C26 C23 C24 O2 -109.2(2)
C1 C23 C24 O2 60.5(2)
C26 C23 C24 O3 72.0(2)
C1 C23 C24 O3 -118.32(16)
C16 C1 O1 C8 179.75(12)
C2 C1 O1 C8 -52.41(12)
C23 C1 O1 C8 53.15(12)
C9 C8 O1 C1 -176.06(12)
C7 C8 O1 C1 53.18(12)
C26 C8 O1 C1 -51.92(12)
O4 C27 O5 C28 -2.1(3)
C26 C27 O5 C28 173.95(16)
O2 C24 O3 C25 5.0(3)
C23 C24 O3 C25 -176.13(17)
